data_7228107
loop_
_publ_author_name
'Routaboul, Lucie'
'Tanabe, Iori'
'Santana, Juan Colon'
'Yuan, Minghui'
'Ghisolfi, Alessio'
'Garcia, William Serrano'
'Dowben, Peter A.'
'Doudin, Bernard'
'Braunstein, Pierre'

_publ_section_title
;
 Changes in molecular film metallicity with minor modifications of the
 constitutive quinonoid zwitterions
;
_journal_issue 35
_journal_name_full 'RSC Adv.'
_journal_page_first 21906
_journal_paper_doi 10.1039/C7RA01597F
_journal_volume 7
_journal_year 2017
_chemical_formula_moiety 'C22 H22 N2 O2'
_chemical_formula_sum 'C22 H22 N2 O2'
_chemical_formula_weight 346.41
_chemical_name_systematic
;
 ?
;
_space_group_crystal_system triclinic
_space_group_IT_number 2
_space_group_name_Hall '-P 1'
_space_group_name_H-M_alt 'P -1'
_symmetry_space_group_name_Hall '-P 1'
_symmetry_space_group_name_H-M 'P -1'
_atom_sites_solution_hydrogens geom
_audit_creation_method SHELXL-2013
_audit_update_record
;
2017-02-07 deposited with the CCDC.
2017-04-07 downloaded from the CCDC.
;
_cell_angle_alpha 101.238(8)
_cell_angle_beta 95.761(8)
_cell_angle_gamma 95.785(13)
_cell_formula_units_Z 2
_cell_length_a 4.7968(8)
_cell_length_b 12.304(2)
_cell_length_c 16.302(2)
_cell_measurement_reflns_used 3524
_cell_measurement_temperature 173(2)
_cell_measurement_theta_max 66.49
_cell_measurement_theta_min 4.14
_cell_volume 931.8(2)
_computing_cell_refinement 'Bruker SAINT'
_computing_data_collection 'Bruker APEX2'
_computing_data_reduction 'Bruker SAINT'
_computing_molecular_graphics 'Bruker SHELXTL'
_computing_publication_material 'Bruker SHELXTL'
_computing_structure_refinement 'SHELXL-2013 (Sheldrick 2013)'
_computing_structure_solution 'SHELXS-97 (Sheldrick 2008)'
_diffrn_ambient_temperature 173(2)
_diffrn_measured_fraction_theta_full 0.881
_diffrn_measured_fraction_theta_max 0.895
_diffrn_measurement_device_type 'Bruker APEX-II CCD'
_diffrn_measurement_method '\f and \w scans'
_diffrn_radiation_monochromator mirror
_diffrn_radiation_type CuK\a
_diffrn_radiation_wavelength 1.54178
_diffrn_reflns_av_R_equivalents 0.0717
_diffrn_reflns_av_unetI/netI 0.0900
_diffrn_reflns_Laue_measured_fraction_full 0.881
_diffrn_reflns_Laue_measured_fraction_max 0.895
_diffrn_reflns_limit_h_max 5
_diffrn_reflns_limit_h_min -5
_diffrn_reflns_limit_k_max 14
_diffrn_reflns_limit_k_min -14
_diffrn_reflns_limit_l_max 11
_diffrn_reflns_limit_l_min -19
_diffrn_reflns_number 8622
_diffrn_reflns_point_group_measured_fraction_full 0.881
_diffrn_reflns_point_group_measured_fraction_max 0.895
_diffrn_reflns_theta_full 67.679
_diffrn_reflns_theta_max 66.806
_diffrn_reflns_theta_min 3.691
_diffrn_source 'Cu-ImuS microfocus tube'
_exptl_absorpt_coefficient_mu 0.632
_exptl_absorpt_correction_T_max 0.7528
_exptl_absorpt_correction_T_min 0.5091
_exptl_absorpt_correction_type multi-scan
_exptl_absorpt_process_details sadabs
_exptl_crystal_colour brown
_exptl_crystal_density_diffrn 1.235
_exptl_crystal_description plate
_exptl_crystal_F_000 368
_exptl_crystal_size_max 0.280
_exptl_crystal_size_mid 0.100
_exptl_crystal_size_min 0.040
_refine_diff_density_max 0.593
_refine_diff_density_min -0.590
_refine_diff_density_rms 0.127
_refine_ls_extinction_method none
_refine_ls_goodness_of_fit_ref 1.202
_refine_ls_hydrogen_treatment constr
_refine_ls_matrix_type full
_refine_ls_number_parameters 237
_refine_ls_number_reflns 2978
_refine_ls_number_restraints 0
_refine_ls_restrained_S_all 1.202
_refine_ls_R_factor_all 0.1349
_refine_ls_R_factor_gt 0.1053
_refine_ls_shift/su_max 0.000
_refine_ls_shift/su_mean 0.000
_refine_ls_structure_factor_coef Fsqd
_refine_ls_weighting_details 'w=1/[\s^2^(Fo^2^)+(0.2000P)^2^] where P=(Fo^2^+2Fc^2^)/3'
_refine_ls_weighting_scheme calc
_refine_ls_wR_factor_gt 0.2521
_refine_ls_wR_factor_ref 0.2991
_reflns_Friedel_coverage 0.000
_reflns_number_gt 2248
_reflns_number_total 2978
_reflns_threshold_expression 'I > 2\s(I)'
_cod_data_source_file c7ra01597f2.cif
_cod_data_source_block pblr140528
_cod_original_cell_volume 931.8(3)
_cod_database_code 7228107
_shelx_space_group_comment
;
The symmetry employed for this shelxl refinement is uniquely defined
by the following loop, which should always be used as a source of
symmetry information in preference to the above space-group names.
They are only intended as comments.
;
_shelx_estimated_absorpt_t_min 0.843
_shelx_estimated_absorpt_t_max 0.975
_shelxl_version_number 2013-4

loop_
_space_group_symop_operation_xyz
'x, y, z'
'-x, -y, -z'

loop_
_atom_site_label
_atom_site_type_symbol
_atom_site_fract_x
_atom_site_fract_y
_atom_site_fract_z
_atom_site_U_iso_or_equiv
_atom_site_adp_type
_atom_site_occupancy
_atom_site_site_symmetry_order
_atom_site_calc_flag
_atom_site_refinement_flags_posn
_atom_site_refinement_flags_adp
C1 C 0.6807(6) 0.2403(2) 0.10427(12) 0.0272(6) Uani 1 1 d . .
H1 H 0.7685 0.2381 0.1587 0.033 Uiso 1 1 calc R U
C2 C 0.4546(6) 0.1619(2) 0.06575(12) 0.0246(6) Uani 1 1 d . .
C3 C 0.2958(5) 0.1692(2) -0.01897(12) 0.0256(6) Uani 1 1 d . .
C4 C 0.4059(6) 0.2508(2) -0.05919(13) 0.0307(7) Uani 1 1 d . .
H4 H 0.3152 0.2542 -0.1130 0.037 Uiso 1 1 calc R U
C5 C 0.6408(6) 0.3276(3) -0.02498(14) 0.0323(7) Uani 1 1 d . .
C6 C 0.7781(6) 0.3221(2) 0.06245(13) 0.0268(6) Uani 1 1 d . .
C7 C 0.4735(6) 0.0368(3) 0.16811(14) 0.0316(7) Uani 1 1 d . .
H7A H 0.6633 0.0785 0.1882 0.038 Uiso 1 1 calc R U
H7B H 0.4963 -0.0433 0.1513 0.038 Uiso 1 1 calc R U
C8 C 0.2931(6) 0.0519(3) 0.23982(13) 0.0296(7) Uani 1 1 d . .
C9 C 0.2740(9) 0.1560(3) 0.28706(16) 0.0499(10) Uani 1 1 d . .
H9 H 0.3726 0.2201 0.2740 0.060 Uiso 1 1 calc R U
C10 C 0.1107(11) 0.1687(4) 0.35427(19) 0.0673(14) Uani 1 1 d . .
H10 H 0.0993 0.2412 0.3861 0.081 Uiso 1 1 calc R U
C11 C -0.0334(9) 0.0767(5) 0.37449(18) 0.0637(14) Uani 1 1 d . .
C12 C -0.0147(9) -0.0270(5) 0.3273(2) 0.0631(13) Uani 1 1 d . .
H12 H -0.1131 -0.0912 0.3403 0.076 Uiso 1 1 calc R U
C13 C 0.1473(8) -0.0394(3) 0.26012(16) 0.0452(9) Uani 1 1 d . .
H13 H 0.1568 -0.1119 0.2280 0.054 Uiso 1 1 calc R U
C14 C -0.2183(12) 0.0883(8) 0.4451(2) 0.112(3) Uani 1 1 d . .
H14A H -0.1236 0.1449 0.4933 0.169 Uiso 1 1 calc R U
H14B H -0.2516 0.0165 0.4623 0.169 Uiso 1 1 calc R U
H14C H -0.3993 0.1108 0.4255 0.169 Uiso 1 1 calc R U
C15 C 1.1363(6) 0.4236(3) 0.17714(15) 0.0350(7) Uani 1 1 d . .
H15A H 1.3219 0.4675 0.1785 0.042 Uiso 1 1 calc R U
H15B H 1.1704 0.3521 0.1933 0.042 Uiso 1 1 calc R U
C16 C 0.9694(6) 0.4871(3) 0.23992(15) 0.0331(7) Uani 1 1 d . .
C17 C 0.8840(9) 0.5873(3) 0.22825(19) 0.0506(9) Uani 1 1 d . .
H17 H 0.9339 0.6164 0.1811 0.061 Uiso 1 1 calc R U
C18 C 0.7274(11) 0.6461(4) 0.2838(2) 0.0650(12) Uani 1 1 d . .
H18 H 0.6668 0.7138 0.2732 0.078 Uiso 1 1 calc R U
C19 C 0.6565(9) 0.6092(5) 0.3543(2) 0.0696(15) Uani 1 1 d . .
C20 C 0.7374(12) 0.5088(6) 0.3651(2) 0.0775(16) Uani 1 1 d . .
H20 H 0.6864 0.4803 0.4123 0.093 Uiso 1 1 calc R U
C21 C 0.8925(10) 0.4468(4) 0.3089(2) 0.0602(11) Uani 1 1 d . .
H21 H 0.9448 0.3773 0.3181 0.072 Uiso 1 1 calc R U
C22 C 0.4851(13) 0.6757(7) 0.4138(3) 0.104(2) Uani 1 1 d . .
H22A H 0.5643 0.6785 0.4721 0.156 Uiso 1 1 calc R U
H22B H 0.2892 0.6402 0.4044 0.156 Uiso 1 1 calc R U
H22C H 0.4906 0.7518 0.4037 0.156 Uiso 1 1 calc R U
N1 N 0.3536(5) 0.0752(2) 0.09474(11) 0.0295(6) Uani 1 1 d . .
H1A H 0.1971 0.0363 0.0668 0.035 Uiso 1 1 calc R U
N2 N 0.9893(5) 0.4010(2) 0.09230(12) 0.0338(6) Uani 1 1 d . .
H2 H 1.0462 0.4435 0.0581 0.041 Uiso 1 1 calc R U
O1 O 0.0853(5) 0.1001(2) -0.04627(11) 0.0407(6) Uani 1 1 d . .
O2 O 0.7491(6) 0.4013(2) -0.05854(12) 0.0532(8) Uani 1 1 d . .

loop_
_atom_site_aniso_label
_atom_site_aniso_U_11
_atom_site_aniso_U_22
_atom_site_aniso_U_33
_atom_site_aniso_U_23
_atom_site_aniso_U_13
_atom_site_aniso_U_12
C1 0.0315(14) 0.0296(15) 0.0194(9) 0.0061(9) 0.0037(8) -0.0046(11)
C2 0.0285(14) 0.0269(14) 0.0186(10) 0.0056(9) 0.0075(8) -0.0016(10)
C3 0.0285(14) 0.0292(15) 0.0188(10) 0.0067(9) 0.0041(9) -0.0031(11)
C4 0.0387(16) 0.0335(16) 0.0202(10) 0.0110(10) 0.0023(9) -0.0045(13)
C5 0.0411(17) 0.0320(16) 0.0241(11) 0.0099(10) 0.0080(10) -0.0063(12)
C6 0.0291(14) 0.0277(14) 0.0227(10) 0.0032(9) 0.0085(9) -0.0022(11)
C7 0.0340(15) 0.0372(16) 0.0278(11) 0.0168(10) 0.0074(10) 0.0018(12)
C8 0.0316(14) 0.0390(17) 0.0192(10) 0.0107(10) 0.0009(9) 0.0032(12)
C9 0.077(3) 0.046(2) 0.0307(12) 0.0116(13) 0.0053(13) 0.0218(19)
C10 0.092(3) 0.086(3) 0.0317(13) 0.0090(16) 0.0052(16) 0.056(3)
C11 0.050(2) 0.124(4) 0.0293(14) 0.0300(19) 0.0087(13) 0.039(2)
C12 0.053(2) 0.101(4) 0.0419(15) 0.0330(19) 0.0122(15) -0.002(2)
C13 0.052(2) 0.051(2) 0.0310(12) 0.0133(12) 0.0077(12) -0.0123(16)
C14 0.084(4) 0.239(9) 0.0454(18) 0.058(3) 0.035(2) 0.086(5)
C15 0.0293(15) 0.0384(17) 0.0337(12) 0.0055(11) -0.0010(10) -0.0038(13)
C16 0.0324(15) 0.0354(16) 0.0278(11) 0.0061(10) -0.0017(9) -0.0074(12)
C17 0.062(2) 0.047(2) 0.0436(14) 0.0095(14) 0.0059(14) 0.0103(18)
C18 0.068(3) 0.060(3) 0.0606(19) -0.0050(18) 0.0033(18) 0.020(2)
C19 0.040(2) 0.099(4) 0.0508(18) -0.021(2) 0.0053(15) -0.009(2)
C20 0.079(3) 0.110(5) 0.0446(17) 0.018(2) 0.0257(18) -0.004(3)
C21 0.077(3) 0.068(3) 0.0429(15) 0.0254(17) 0.0170(16) 0.005(2)
C22 0.071(3) 0.135(6) 0.079(3) -0.042(3) 0.020(2) 0.003(4)
N1 0.0347(13) 0.0325(13) 0.0215(9) 0.0129(8) 0.0024(8) -0.0089(10)
N2 0.0362(14) 0.0364(15) 0.0265(10) 0.0072(9) 0.0061(9) -0.0098(11)
O1 0.0407(13) 0.0455(14) 0.0326(9) 0.0167(8) -0.0051(8) -0.0182(10)
O2 0.0688(18) 0.0517(16) 0.0366(10) 0.0244(10) -0.0001(10) -0.0285(13)

loop_
_atom_type_symbol
_atom_type_description
_atom_type_scat_dispersion_real
_atom_type_scat_dispersion_imag
_atom_type_scat_source
C C 0.0181 0.0091 'International Tables Vol C Tables 4.2.6.8 and 6.1.1.4'
H H 0.0000 0.0000 'International Tables Vol C Tables 4.2.6.8 and 6.1.1.4'
N N 0.0311 0.0180 'International Tables Vol C Tables 4.2.6.8 and 6.1.1.4'
O O 0.0492 0.0322 'International Tables Vol C Tables 4.2.6.8 and 6.1.1.4'

loop_
_geom_angle_atom_site_label_1
_geom_angle_atom_site_label_2
_geom_angle_atom_site_label_3
_geom_angle
C2 C1 C6 119.3(2)
C2 C1 H1 120.3
C6 C1 H1 120.3
N1 C2 C1 126.0(2)
N1 C2 C3 112.8(2)
C1 C2 C3 121.1(2)
O1 C3 C4 126.0(2)
O1 C3 C2 116.9(2)
C4 C3 C2 117.1(2)
C5 C4 C3 123.6(2)
C5 C4 H4 118.2
C3 C4 H4 118.2
O2 C5 C4 126.2(2)
O2 C5 C6 116.7(3)
C4 C5 C6 117.1(2)
N2 C6 C1 125.1(2)
N2 C6 C5 113.4(2)
C1 C6 C5 121.5(2)
N1 C7 C8 113.0(2)
N1 C7 H7A 109.0
C8 C7 H7A 109.0
N1 C7 H7B 109.0
C8 C7 H7B 109.0
H7A C7 H7B 107.8
C13 C8 C9 118.2(3)
C13 C8 C7 120.3(3)
C9 C8 C7 121.4(3)
C8 C9 C10 120.9(4)
C8 C9 H9 119.6
C10 C9 H9 119.6
C11 C10 C9 120.5(4)
C11 C10 H10 119.8
C9 C10 H10 119.8
C12 C11 C10 118.6(3)
C12 C11 C14 119.8(5)
C10 C11 C14 121.6(5)
C11 C12 C13 120.8(4)
C11 C12 H12 119.6
C13 C12 H12 119.6
C8 C13 C12 121.0(4)
C8 C13 H13 119.5
C12 C13 H13 119.5
C11 C14 H14A 109.5
C11 C14 H14B 109.5
H14A C14 H14B 109.5
C11 C14 H14C 109.5
H14A C14 H14C 109.5
H14B C14 H14C 109.5
N2 C15 C16 111.6(2)
N2 C15 H15A 109.3
C16 C15 H15A 109.3
N2 C15 H15B 109.3
C16 C15 H15B 109.3
H15A C15 H15B 108.0
C17 C16 C21 118.1(3)
C17 C16 C15 120.0(3)
C21 C16 C15 121.9(3)
C18 C17 C16 121.1(3)
C18 C17 H17 119.4
C16 C17 H17 119.4
C19 C18 C17 121.6(5)
C19 C18 H18 119.2
C17 C18 H18 119.2
C20 C19 C18 117.2(4)
C20 C19 C22 122.6(5)
C18 C19 C22 120.2(6)
C19 C20 C21 122.2(4)
C19 C20 H20 118.9
C21 C20 H20 118.9
C16 C21 C20 119.6(5)
C16 C21 H21 120.2
C20 C21 H21 120.2
C19 C22 H22A 109.5
C19 C22 H22B 109.5
H22A C22 H22B 109.5
C19 C22 H22C 109.5
H22A C22 H22C 109.5
H22B C22 H22C 109.5
C2 N1 C7 126.9(2)
C2 N1 H1A 116.5
C7 N1 H1A 116.5
C6 N2 C15 125.2(2)
C6 N2 H2 117.4
C15 N2 H2 117.4

loop_
_geom_bond_atom_site_label_1
_geom_bond_atom_site_label_2
_geom_bond_distance
C1 C2 1.384(4)
C1 C6 1.390(4)
C1 H1 0.9500
C2 N1 1.317(4)
C2 C3 1.532(3)
C3 O1 1.237(4)
C3 C4 1.392(4)
C4 C5 1.388(4)
C4 H4 0.9500
C5 O2 1.244(4)
C5 C6 1.526(3)
C6 N2 1.313(4)
C7 N1 1.456(3)
C7 C8 1.517(3)
C7 H7A 0.9900
C7 H7B 0.9900
C8 C13 1.376(5)
C8 C9 1.377(5)
C9 C10 1.403(5)
C9 H9 0.9500
C10 C11 1.379(8)
C10 H10 0.9500
C11 C12 1.372(8)
C11 C14 1.517(5)
C12 C13 1.398(5)
C12 H12 0.9500
C13 H13 0.9500
C14 H14A 0.9800
C14 H14B 0.9800
C14 H14C 0.9800
C15 N2 1.450(3)
C15 C16 1.510(4)
C15 H15A 0.9900
C15 H15B 0.9900
C16 C17 1.379(5)
C16 C21 1.382(5)
C17 C18 1.378(6)
C17 H17 0.9500
C18 C19 1.375(8)
C18 H18 0.9500
C19 C20 1.369(9)
C19 C22 1.509(6)
C20 C21 1.397(7)
C20 H20 0.9500
C21 H21 0.9500
C22 H22A 0.9800
C22 H22B 0.9800
C22 H22C 0.9800
N1 H1A 0.8800
N2 H2 0.8800

loop_
_geom_hbond_atom_site_label_D
_geom_hbond_atom_site_label_H
_geom_hbond_atom_site_label_A
_geom_hbond_distance_DH
_geom_hbond_distance_HA
_geom_hbond_distance_DA
_geom_hbond_angle_DHA
_geom_hbond_site_symmetry_A
N1 H1A O1 0.88 2.00 2.792(3) 149.3 2
N2 H2 O2 0.88 2.06 2.800(4) 141.7 2_765
N1 H1A O1 0.88 2.00 2.792(3) 149.3 2
N2 H2 O2 0.88 2.06 2.800(4) 141.7 2_765

loop_
_geom_torsion_atom_site_label_1
_geom_torsion_atom_site_label_2
_geom_torsion_atom_site_label_3
_geom_torsion_atom_site_label_4
_geom_torsion
C6 C1 C2 N1 174.6(2)
C6 C1 C2 C3 -4.8(4)
N1 C2 C3 O1 5.1(3)
C1 C2 C3 O1 -175.4(2)
N1 C2 C3 C4 -173.1(2)
C1 C2 C3 C4 6.3(4)
O1 C3 C4 C5 179.0(3)
C2 C3 C4 C5 -2.9(4)
C3 C4 C5 O2 179.3(3)
C3 C4 C5 C6 -1.4(4)
C2 C1 C6 N2 179.7(3)
C2 C1 C6 C5 0.1(4)
O2 C5 C6 N2 2.8(4)
C4 C5 C6 N2 -176.6(3)
O2 C5 C6 C1 -177.5(3)
C4 C5 C6 C1 3.1(4)
N1 C7 C8 C13 109.0(3)
N1 C7 C8 C9 -72.1(3)
C13 C8 C9 C10 0.2(5)
C7 C8 C9 C10 -178.8(3)
C8 C9 C10 C11 0.2(5)
C9 C10 C11 C12 -0.4(5)
C9 C10 C11 C14 -178.2(3)
C10 C11 C12 C13 0.1(5)
C14 C11 C12 C13 178.0(3)
C9 C8 C13 C12 -0.4(5)
C7 C8 C13 C12 178.5(3)
C11 C12 C13 C8 0.3(6)
N2 C15 C16 C17 -55.8(4)
N2 C15 C16 C21 122.8(3)
C21 C16 C17 C18 0.3(6)
C15 C16 C17 C18 178.9(3)
C16 C17 C18 C19 1.8(7)
C17 C18 C19 C20 -2.8(7)
C17 C18 C19 C22 179.9(4)
C18 C19 C20 C21 1.8(7)
C22 C19 C20 C21 179.0(5)
C17 C16 C21 C20 -1.3(6)
C15 C16 C21 C20 -179.9(4)
C19 C20 C21 C16 0.2(8)
C1 C2 N1 C7 -6.7(4)
C3 C2 N1 C7 172.7(2)
C8 C7 N1 C2 111.7(3)
C1 C6 N2 C15 -7.1(5)
C5 C6 N2 C15 172.5(3)
C16 C15 N2 C6 -78.1(4)
